data_7063102
loop_
_publ_author_name
'Wu, Mengxiang'
'Chen, Ling'
'Yang, Xiaohan'
'Li, Yahong'

_publ_section_title
;
 Magnesium(ii) complexes supported by indole- and pyrrole-containing
 Schiff-base ligands: syntheses, structures, and applications as
 precatalysts in the hydroboration of nitriles and alkynes
;
_journal_issue 16
_journal_name_full 'New Journal of Chemistry'
_journal_page_first 7125
_journal_page_last 7133
_journal_paper_doi 10.1039/D4NJ00492B
_journal_volume 48
_journal_year 2024
_chemical_formula_moiety 'C30 H45 Br Mg N4 O3'
_chemical_formula_sum 'C30 H45 Br Mg N4 O3'
_chemical_formula_weight 613.92
_space_group_crystal_system monoclinic
_space_group_IT_number 14
_space_group_name_Hall '-P 2ybc'
_space_group_name_H-M_alt 'P 1 21/c 1'
_atom_sites_solution_hydrogens geom
_atom_sites_solution_primary dual
_audit_creation_date 2024-03-07
_audit_creation_method
;
Olex2 1.3
(compiled 2020.11.12 svn.r5f609507 for OlexSys, GUI svn.r6408)
;
_audit_update_record
;
2024-03-18 deposited with the CCDC.	2024-03-19 downloaded from the CCDC.
;
_cell_angle_alpha 90
_cell_angle_beta 113.6190(10)
_cell_angle_gamma 90
_cell_formula_units_Z 4
_cell_length_a 18.0348(7)
_cell_length_b 10.8915(4)
_cell_length_c 17.4378(6)
_cell_measurement_reflns_used 8952
_cell_measurement_temperature 223.0
_cell_measurement_theta_max 24.464
_cell_measurement_theta_min 2.240
_cell_volume 3138.3(2)
_computing_cell_refinement 'SAINT V8.40B (?, 2016)'
_computing_data_collection 'Bruker SMART APEX II diffractometer'
_computing_data_reduction 'SAINT V8.40B (?, 2016)'
_computing_molecular_graphics 'Olex2 1.3 (Dolomanov et al., 2009)'
_computing_publication_material 'Olex2 1.3 (Dolomanov et al., 2009)'
_computing_structure_refinement 'SHELXL 2018/3 (Sheldrick, 2015)'
_computing_structure_solution 'SHELXT 2018/2 (Sheldrick, 2018)'
_diffrn_ambient_temperature 223.0
_diffrn_measured_fraction_theta_full 0.999
_diffrn_measured_fraction_theta_max 0.998
_diffrn_measurement_device_type 'Bruker APEX-II CCD'
_diffrn_measurement_method '\f and \w scans'
_diffrn_radiation_type MoK\a
_diffrn_radiation_wavelength 0.71073
_diffrn_reflns_av_R_equivalents 0.0933
_diffrn_reflns_av_unetI/netI 0.0626
_diffrn_reflns_Laue_measured_fraction_full 0.999
_diffrn_reflns_Laue_measured_fraction_max 0.998
_diffrn_reflns_limit_h_max 21
_diffrn_reflns_limit_h_min -21
_diffrn_reflns_limit_k_max 13
_diffrn_reflns_limit_k_min -13
_diffrn_reflns_limit_l_max 21
_diffrn_reflns_limit_l_min -21
_diffrn_reflns_number 32043
_diffrn_reflns_point_group_measured_fraction_full 0.999
_diffrn_reflns_point_group_measured_fraction_max 0.998
_diffrn_reflns_theta_full 25.242
_diffrn_reflns_theta_max 25.350
_diffrn_reflns_theta_min 2.263
_diffrn_source_current 1.0
_diffrn_source_power 0.05
_diffrn_source_voltage 50.0
_diffrn_standards_number 0
_exptl_absorpt_coefficient_mu 1.366
_exptl_absorpt_correction_T_max 0.7452
_exptl_absorpt_correction_T_min 0.6289
_exptl_absorpt_correction_type multi-scan
_exptl_absorpt_process_details
;
SADABS-2016/2 (Bruker,2016/2) was used for absorption correction.
wR2(int) was 0.1033 before and 0.0774 after correction.
The Ratio of minimum to maximum transmission is 0.8439.
The \l/2 correction factor is Not present.
;
_exptl_crystal_colour colourless
_exptl_crystal_colour_primary colourless
_exptl_crystal_density_diffrn 1.299
_exptl_crystal_description block
_exptl_crystal_F_000 1296
_exptl_crystal_size_max 0.2
_exptl_crystal_size_mid 0.16
_exptl_crystal_size_min 0.1
_refine_diff_density_max 0.861
_refine_diff_density_min -0.554
_refine_diff_density_rms 0.081
_refine_ls_extinction_method none
_refine_ls_goodness_of_fit_ref 0.964
_refine_ls_hydrogen_treatment constr
_refine_ls_matrix_type full
_refine_ls_number_parameters 373
_refine_ls_number_reflns 5733
_refine_ls_number_restraints 20
_refine_ls_restrained_S_all 0.966
_refine_ls_R_factor_all 0.1091
_refine_ls_R_factor_gt 0.0487
_refine_ls_shift/su_max 0.000
_refine_ls_shift/su_mean 0.000
_refine_ls_structure_factor_coef Fsqd
_refine_ls_weighting_details 'w=1/[\s^2^(Fo^2^)+(0.1000P)^2^+5.0000P] where P=(Fo^2^+2Fc^2^)/3'
_refine_ls_weighting_scheme calc
_refine_ls_wR_factor_gt 0.1215
_refine_ls_wR_factor_ref 0.1835
_reflns_Friedel_coverage 0.000
_reflns_number_gt 3586
_reflns_number_total 5733
_reflns_threshold_expression 'I > 2\s(I)'
_cod_data_source_file d4nj00492b2.cif
_cod_data_source_block 2
_cod_depositor_comments 'Adding full bibliography for 7063101--7063105.cif.'
_cod_database_code 7063102
_shelx_shelxl_version_number 2018/3
_shelx_space_group_comment
;
The symmetry employed for this shelxl refinement is uniquely defined
by the following loop, which should always be used as a source of
symmetry information in preference to the above space-group names.
They are only intended as comments.
;
_shelx_estimated_absorpt_t_max 0.876
_shelx_estimated_absorpt_t_min 0.772
_olex2_refinement_description
;
1. Fixed Uiso
 At 1.2 times of:
  All C(H) groups, All C(H,H) groups, All C(H,H,H,H) groups
 At 1.5 times of:
  All C(H,H,H) groups
2. Restrained distances
 C19-C20A \\sim C20A-C20
 with sigma of 0.02
 C20A-C21A \\sim C20-C21
 with sigma of 0.02
 C21A-C20A \\sim C20-C21
 with sigma of 0.02
 C21A-C22 \\sim C22-C21
 with sigma of 0.02
3. Uiso/Uaniso restraints and constraints
Uanis(C20A) \\sim Ueq, Uanis(C21A) \\sim Ueq: with sigma of 0.01 and sigma for
terminal atoms of 0.02
Uanis(C20A) \\sim Ueq, Uanis(C20) \\sim Ueq: with sigma of 0.01 and sigma for
terminal atoms of 0.02
4. Others
 Sof(H22C)=Sof(H22D)=Sof(H19C)=Sof(H19D)=Sof(C21A)=Sof(H21C)=Sof(H21D)=
 Sof(C20A)=Sof(H20C)=Sof(H20D)=1-FVAR(1)
 Sof(H22A)=Sof(H22B)=Sof(H19A)=Sof(H19B)=Sof(C21)=Sof(H21A)=Sof(H21B)=Sof(C20)=
 Sof(H20A)=Sof(H20B)=FVAR(1)
5.a Secondary CH2 refined with riding coordinates:
 C15(H15A,H15B), C10(H10A,H10B), C16(H16A,H16B), C30(H30A,H30B), C22(H22A,
 H22B), C22(H22C,H22D), C23(H23A,H23B), C19(H19A,H19B), C19(H19C,H19D),
 C26(H26A,H26B), C27(H27A,H27B), C24(H24A,H24B), C29(H29A,H29B), C28(H28A,H28B),
  C25(H25A,H25B), C21(H21A,H21B), C20(H20A,H20B), C21A(H21C,H21D), C20A(H20C,
 H20D)
5.b Aromatic/amide H refined with riding coordinates:
 C9(H9), C2(H2), C5(H5), C3(H3), C14(H14), C7(H7), C4(H4), C12(H12), C13(H13)
5.c Idealised Me refined as rotating group:
 C18(H18A,H18B,H18C), C17(H17A,H17B,H17C)
;
_olex2_submission_special_instructions 'No special instructions were received'

loop_
_space_group_symop_operation_xyz
'x, y, z'
'-x, y+1/2, -z+1/2'
'-x, -y, -z'
'x, -y-1/2, z-1/2'

loop_
_atom_site_label
_atom_site_type_symbol
_atom_site_fract_x
_atom_site_fract_y
_atom_site_fract_z
_atom_site_U_iso_or_equiv
_atom_site_adp_type
_atom_site_occupancy
_atom_site_site_symmetry_order
_atom_site_calc_flag
_atom_site_refinement_flags_posn
_atom_site_refinement_flags_adp
_atom_site_refinement_flags_occupancy
_atom_site_disorder_assembly
_atom_site_disorder_group
Br1 Br 0.15224(3) 0.57597(5) 0.42959(3) 0.0459(2) Uani 1 1 d . . . . .
Mg1 Mg 0.25936(9) 0.64829(13) 0.37569(9) 0.0334(4) Uani 1 1 d . . . . .
O1 O 0.1813(2) 0.6077(3) 0.24696(19) 0.0421(8) Uani 1 1 d . . . . .
O2 O 0.3110(2) 0.4721(3) 0.38744(19) 0.0411(8) Uani 1 1 d . . . . .
O3 O 0.33941(19) 0.6904(3) 0.5056(2) 0.0453(8) Uani 1 1 d . . . . .
N3 N 0.0903(2) 1.0693(3) 0.2637(2) 0.0373(9) Uani 1 1 d . . . . .
N2 N 0.2141(2) 0.8384(3) 0.3555(2) 0.0361(9) Uani 1 1 d . . . . .
N1 N 0.3453(2) 0.7351(3) 0.3395(2) 0.0359(9) Uani 1 1 d . . . . .
N4 N 0.1302(3) 1.1512(4) 0.1197(3) 0.0505(11) Uani 1 1 d . . . . .
C1 C 0.4161(3) 0.7179(4) 0.3295(3) 0.0340(10) Uani 1 1 d . . . . .
C6 C 0.4480(3) 0.8312(4) 0.3152(3) 0.0371(11) Uani 1 1 d . . . . .
C8 C 0.3333(3) 0.8602(4) 0.3319(3) 0.0345(10) Uani 1 1 d . . . . .
C9 C 0.2626(3) 0.9104(4) 0.3402(3) 0.0352(11) Uani 1 1 d . . . . .
H9 H 0.252407 0.995308 0.334309 0.042 Uiso 1 1 calc R U . . .
C2 C 0.4580(3) 0.6068(4) 0.3328(3) 0.0412(12) Uani 1 1 d . . . . .
H2 H 0.437179 0.531536 0.341638 0.049 Uiso 1 1 calc R U . . .
C5 C 0.5212(3) 0.8314(5) 0.3047(3) 0.0484(13) Uani 1 1 d . . . . .
H5 H 0.542905 0.905393 0.295012 0.058 Uiso 1 1 calc R U . . .
C3 C 0.5294(3) 0.6110(5) 0.3228(3) 0.0453(12) Uani 1 1 d . . . . .
H3 H 0.558194 0.538008 0.325488 0.054 Uiso 1 1 calc R U . . .
C11 C 0.1226(3) 1.0201(4) 0.3432(3) 0.0390(11) Uani 1 1 d . . . . .
C14 C 0.0808(3) 1.1933(5) 0.2699(4) 0.0475(13) Uani 1 1 d . . . . .
H14 H 0.059450 1.248100 0.224641 0.057 Uiso 1 1 calc R U . . .
C7 C 0.3928(3) 0.9218(4) 0.3169(3) 0.0407(12) Uani 1 1 d . . . . .
H7 H 0.395937 1.006774 0.309299 0.049 Uiso 1 1 calc R U . . .
C4 C 0.5603(3) 0.7232(5) 0.3085(3) 0.0500(13) Uani 1 1 d . . . . .
H4 H 0.609318 0.723490 0.301516 0.060 Uiso 1 1 calc R U . . .
C15 C 0.0698(3) 1.0028(5) 0.1852(3) 0.0457(12) Uani 1 1 d . . . . .
H15A H 0.015423 1.027267 0.146238 0.055 Uiso 1 1 calc R U . . .
H15B H 0.068376 0.914684 0.195986 0.055 Uiso 1 1 calc R U . . .
C10 C 0.1402(3) 0.8870(4) 0.3612(3) 0.0423(12) Uani 1 1 d . . . . .
H10A H 0.143600 0.870803 0.417774 0.051 Uiso 1 1 calc R U . . .
H10B H 0.093952 0.840332 0.322273 0.051 Uiso 1 1 calc R U . . .
C16 C 0.1283(3) 1.0248(5) 0.1441(3) 0.0514(13) Uani 1 1 d . . . . .
H16A H 0.182792 1.000649 0.183078 0.062 Uiso 1 1 calc R U . . .
H16B H 0.113102 0.972496 0.094424 0.062 Uiso 1 1 calc R U . . .
C12 C 0.1336(3) 1.1148(5) 0.3980(4) 0.0502(13) Uani 1 1 d . . . . .
H12 H 0.155227 1.108186 0.456608 0.060 Uiso 1 1 calc R U . . .
C13 C 0.1073(3) 1.2242(5) 0.3519(4) 0.0536(14) Uani 1 1 d . . . . .
H13 H 0.107840 1.303234 0.373820 0.064 Uiso 1 1 calc R U . . .
C30 C 0.3136(4) 0.7484(6) 0.5652(4) 0.0584(15) Uani 1 1 d . . . . .
H30A H 0.326783 0.696946 0.615094 0.070 Uiso 1 1 calc R U . . .
H30B H 0.255124 0.763454 0.540414 0.070 Uiso 1 1 calc R U . . .
C22 C 0.1014(3) 0.5533(6) 0.2153(4) 0.0608(16) Uani 1 1 d D . . . .
H22A H 0.060853 0.614077 0.213980 0.073 Uiso 0.61(3) 1 calc R U P A 1
H22B H 0.099704 0.484340 0.250683 0.073 Uiso 0.61(3) 1 calc R U P A 1
H22C H 0.067291 0.592409 0.240113 0.073 Uiso 0.39(3) 1 calc R U P A 2
H22D H 0.104444 0.465031 0.227116 0.073 Uiso 0.39(3) 1 calc R U P A 2
C23 C 0.2876(4) 0.3816(5) 0.3219(4) 0.0541(14) Uani 1 1 d . . . . .
H23A H 0.298333 0.411374 0.274232 0.065 Uiso 1 1 calc R U . . .
H23B H 0.229910 0.362334 0.302507 0.065 Uiso 1 1 calc R U . . .
C19 C 0.1955(4) 0.6563(6) 0.1775(3) 0.0652(17) Uani 1 1 d . . . . .
H19A H 0.251493 0.641864 0.184665 0.078 Uiso 0.61(3) 1 calc R U P A 1
H19B H 0.184464 0.744657 0.171399 0.078 Uiso 0.61(3) 1 calc R U P A 1
H19C H 0.241483 0.613649 0.173184 0.078 Uiso 0.39(3) 1 calc R U P A 2
H19D H 0.209078 0.743638 0.186954 0.078 Uiso 0.39(3) 1 calc R U P A 2
C18 C 0.0597(4) 1.1798(6) 0.0434(4) 0.0656(17) Uani 1 1 d . . . . .
H18A H 0.058738 1.126104 -0.001395 0.098 Uiso 1 1 calc R U . . .
H18B H 0.062579 1.264560 0.027758 0.098 Uiso 1 1 calc R U . . .
H18C H 0.010783 1.167662 0.052982 0.098 Uiso 1 1 calc R U . . .
C26 C 0.3518(4) 0.4117(5) 0.4672(4) 0.0644(17) Uani 1 1 d . . . . .
H26A H 0.324996 0.431141 0.504766 0.077 Uiso 1 1 calc R U . . .
H26B H 0.408253 0.438696 0.493606 0.077 Uiso 1 1 calc R U . . .
C27 C 0.4247(3) 0.7170(6) 0.5369(4) 0.0576(15) Uani 1 1 d . . . . .
H27A H 0.444595 0.707983 0.492482 0.069 Uiso 1 1 calc R U . . .
H27B H 0.455394 0.661650 0.583044 0.069 Uiso 1 1 calc R U . . .
C17 C 0.2042(4) 1.1801(7) 0.1091(4) 0.077(2) Uani 1 1 d . . . . .
H17A H 0.250535 1.161617 0.160487 0.116 Uiso 1 1 calc R U . . .
H17B H 0.204592 1.266568 0.096072 0.116 Uiso 1 1 calc R U . . .
H17C H 0.206866 1.131259 0.063782 0.116 Uiso 1 1 calc R U . . .
C24 C 0.3378(4) 0.2712(5) 0.3598(4) 0.0734(19) Uani 1 1 d . . . . .
H24A H 0.390373 0.275391 0.355627 0.088 Uiso 1 1 calc R U . . .
H24B H 0.310067 0.195573 0.332920 0.088 Uiso 1 1 calc R U . . .
C29 C 0.3597(4) 0.8673(7) 0.5870(4) 0.078(2) Uani 1 1 d . . . . .
H29A H 0.376293 0.886385 0.646512 0.094 Uiso 1 1 calc R U . . .
H29B H 0.326444 0.934996 0.553752 0.094 Uiso 1 1 calc R U . . .
C28 C 0.4327(4) 0.8474(6) 0.5667(5) 0.078(2) Uani 1 1 d . . . . .
H28A H 0.432289 0.904128 0.522875 0.094 Uiso 1 1 calc R U . . .
H28B H 0.482962 0.859160 0.616487 0.094 Uiso 1 1 calc R U . . .
C25 C 0.3476(4) 0.2778(5) 0.4500(5) 0.0750(19) Uani 1 1 d . . . . .
H25A H 0.301293 0.240390 0.457047 0.090 Uiso 1 1 calc R U . . .
H25B H 0.397313 0.236406 0.487175 0.090 Uiso 1 1 calc R U . . .
C21 C 0.0859(8) 0.5103(19) 0.1294(7) 0.061(4) Uani 0.61(3) 1 d D . P A 1
H21A H 0.100408 0.423466 0.129817 0.073 Uiso 0.61(3) 1 calc R U P A 1
H21B H 0.028794 0.520748 0.092137 0.073 Uiso 0.61(3) 1 calc R U P A 1
C20 C 0.1372(10) 0.587(2) 0.1029(9) 0.075(5) Uani 0.61(3) 1 d D U P A 1
H20A H 0.103812 0.644983 0.059974 0.090 Uiso 0.61(3) 1 calc R U P A 1
H20B H 0.167174 0.535921 0.078885 0.090 Uiso 0.61(3) 1 calc R U P A 1
C21A C 0.0694(13) 0.577(3) 0.1231(9) 0.071(7) Uani 0.39(3) 1 d D U P A 2
H21C H 0.056733 0.498380 0.093197 0.086 Uiso 0.39(3) 1 calc R U P A 2
H21D H 0.019140 0.624283 0.105999 0.086 Uiso 0.39(3) 1 calc R U P A 2
C20A C 0.1250(14) 0.641(3) 0.1006(15) 0.073(7) Uani 0.39(3) 1 d D U P A 2
H20C H 0.103057 0.721507 0.076442 0.088 Uiso 0.39(3) 1 calc R U P A 2
H20D H 0.138303 0.594858 0.059683 0.088 Uiso 0.39(3) 1 calc R U P A 2

loop_
_atom_site_aniso_label
_atom_site_aniso_U_11
_atom_site_aniso_U_22
_atom_site_aniso_U_33
_atom_site_aniso_U_23
_atom_site_aniso_U_13
_atom_site_aniso_U_12
Br1 0.0428(3) 0.0511(3) 0.0495(3) 0.0028(2) 0.0245(3) -0.0078(2)
Mg1 0.0319(8) 0.0319(8) 0.0386(9) 0.0000(6) 0.0164(7) -0.0006(6)
O1 0.041(2) 0.051(2) 0.0357(18) 0.0006(15) 0.0159(16) -0.0040(16)
O2 0.047(2) 0.0369(18) 0.0400(19) 0.0000(15) 0.0187(16) 0.0033(15)
O3 0.0329(18) 0.060(2) 0.0412(19) -0.0109(17) 0.0130(15) -0.0030(16)
N3 0.034(2) 0.037(2) 0.045(2) 0.0015(18) 0.0195(19) 0.0031(17)
N2 0.033(2) 0.038(2) 0.042(2) 0.0042(17) 0.0203(18) 0.0057(17)
N1 0.033(2) 0.033(2) 0.046(2) -0.0002(17) 0.0196(19) -0.0010(17)
N4 0.043(3) 0.063(3) 0.049(3) -0.005(2) 0.022(2) -0.007(2)
C1 0.031(2) 0.041(3) 0.035(2) -0.001(2) 0.017(2) -0.001(2)
C6 0.027(2) 0.041(3) 0.045(3) 0.005(2) 0.015(2) -0.003(2)
C8 0.031(2) 0.033(2) 0.041(3) 0.004(2) 0.015(2) 0.003(2)
C9 0.037(3) 0.031(2) 0.043(3) 0.001(2) 0.022(2) 0.001(2)
C2 0.039(3) 0.039(3) 0.047(3) 0.003(2) 0.019(2) 0.003(2)
C5 0.038(3) 0.053(3) 0.059(3) 0.005(3) 0.026(3) -0.005(2)
C3 0.038(3) 0.054(3) 0.048(3) 0.000(2) 0.020(2) 0.010(2)
C11 0.036(3) 0.042(3) 0.045(3) 0.004(2) 0.023(2) 0.006(2)
C14 0.048(3) 0.035(3) 0.067(4) 0.006(2) 0.031(3) 0.009(2)
C7 0.033(3) 0.033(2) 0.059(3) 0.003(2) 0.021(2) 0.000(2)
C4 0.032(3) 0.066(4) 0.058(3) 0.006(3) 0.024(3) 0.005(3)
C15 0.046(3) 0.047(3) 0.043(3) -0.002(2) 0.016(2) 0.000(2)
C10 0.042(3) 0.045(3) 0.051(3) 0.007(2) 0.030(3) 0.008(2)
C16 0.051(3) 0.063(4) 0.040(3) -0.003(3) 0.018(3) 0.008(3)
C12 0.056(3) 0.052(3) 0.055(3) -0.004(3) 0.034(3) 0.007(3)
C13 0.063(4) 0.040(3) 0.071(4) -0.010(3) 0.041(3) 0.003(3)
C30 0.046(3) 0.085(4) 0.047(3) -0.020(3) 0.022(3) -0.008(3)
C22 0.040(3) 0.084(4) 0.054(3) -0.008(3) 0.014(3) -0.012(3)
C23 0.061(4) 0.040(3) 0.056(3) -0.009(3) 0.017(3) 0.003(3)
C19 0.081(4) 0.078(4) 0.038(3) 0.006(3) 0.025(3) -0.011(4)
C18 0.061(4) 0.080(4) 0.056(4) 0.017(3) 0.024(3) 0.007(3)
C26 0.080(5) 0.053(3) 0.050(3) 0.015(3) 0.016(3) 0.028(3)
C27 0.034(3) 0.082(4) 0.049(3) -0.006(3) 0.009(3) -0.003(3)
C17 0.067(4) 0.107(6) 0.065(4) -0.015(4) 0.034(3) -0.028(4)
C24 0.084(5) 0.045(3) 0.086(5) -0.005(3) 0.028(4) 0.009(3)
C29 0.078(5) 0.079(5) 0.071(4) -0.035(4) 0.023(4) -0.011(4)
C28 0.064(4) 0.081(5) 0.079(5) -0.011(4) 0.017(4) -0.026(4)
C25 0.080(5) 0.044(3) 0.096(5) 0.023(3) 0.028(4) 0.013(3)
C21 0.054(7) 0.075(10) 0.049(6) -0.028(6) 0.015(5) -0.011(6)
C20 0.096(8) 0.084(9) 0.046(6) -0.009(6) 0.029(6) -0.015(7)
C21A 0.060(9) 0.091(11) 0.061(9) -0.011(8) 0.022(7) 0.003(8)
C20A 0.090(10) 0.055(9) 0.057(9) 0.012(8) 0.012(7) -0.009(8)

loop_
_atom_type_symbol
_atom_type_description
_atom_type_scat_dispersion_real
_atom_type_scat_dispersion_imag
_atom_type_scat_source
C C 0.0033 0.0016 'International Tables Vol C Tables 4.2.6.8 and 6.1.1.4'
H H 0.0000 0.0000 'International Tables Vol C Tables 4.2.6.8 and 6.1.1.4'
Br Br -0.2901 2.4595 'International Tables Vol C Tables 4.2.6.8 and 6.1.1.4'
Mg Mg 0.0486 0.0363 'International Tables Vol C Tables 4.2.6.8 and 6.1.1.4'
N N 0.0061 0.0033 'International Tables Vol C Tables 4.2.6.8 and 6.1.1.4'
O O 0.0106 0.0060 'International Tables Vol C Tables 4.2.6.8 and 6.1.1.4'

loop_
_geom_angle_atom_site_label_1
_geom_angle_atom_site_label_2
_geom_angle_atom_site_label_3
_geom_angle
_geom_angle_site_symmetry_1
_geom_angle_site_symmetry_3
_geom_angle_publ_flag
O1 Mg1 Br1 92.55(10) . . ?
O1 Mg1 O3 179.34(15) . . ?
O1 Mg1 N2 88.90(14) . . ?
O2 Mg1 Br1 93.02(10) . . ?
O2 Mg1 O1 89.63(14) . . ?
O2 Mg1 O3 90.44(14) . . ?
O2 Mg1 N2 173.36(15) . . ?
O2 Mg1 N1 95.05(14) . . ?
O3 Mg1 Br1 88.10(10) . . ?
O3 Mg1 N2 90.96(15) . . ?
N2 Mg1 Br1 93.51(11) . . ?
N1 Mg1 Br1 170.84(12) . . ?
N1 Mg1 O1 91.82(14) . . ?
N1 Mg1 O3 87.51(14) . . ?
N1 Mg1 N2 78.53(14) . . ?
C22 O1 Mg1 127.8(3) . . ?
C19 O1 Mg1 122.6(3) . . ?
C19 O1 C22 108.4(4) . . ?
C23 O2 Mg1 124.7(3) . . ?
C23 O2 C26 109.1(4) . . ?
C26 O2 Mg1 122.9(3) . . ?
C30 O3 Mg1 124.5(3) . . ?
C27 O3 Mg1 126.5(3) . . ?
C27 O3 C30 104.0(4) . . ?
C11 N3 C15 126.6(4) . . ?
C14 N3 C11 108.6(4) . . ?
C14 N3 C15 124.8(4) . . ?
C9 N2 Mg1 111.6(3) . . ?
C9 N2 C10 120.4(4) . . ?
C10 N2 Mg1 127.9(3) . . ?
C1 N1 Mg1 143.9(3) . . ?
C1 N1 C8 104.1(4) . . ?
C8 N1 Mg1 111.4(3) . . ?
C16 N4 C18 110.9(4) . . ?
C16 N4 C17 112.0(5) . . ?
C17 N4 C18 110.3(5) . . ?
N1 C1 C6 111.5(4) . . ?
N1 C1 C2 128.5(4) . . ?
C2 C1 C6 120.0(4) . . ?
C5 C6 C1 119.4(4) . . ?
C5 C6 C7 135.3(5) . . ?
C7 C6 C1 105.3(4) . . ?
N1 C8 C9 118.5(4) . . ?
N1 C8 C7 113.3(4) . . ?
C7 C8 C9 128.3(4) . . ?
N2 C9 C8 119.5(4) . . ?
N2 C9 H9 120.3 . . ?
C8 C9 H9 120.3 . . ?
C1 C2 H2 120.6 . . ?
C3 C2 C1 118.8(5) . . ?
C3 C2 H2 120.6 . . ?
C6 C5 H5 120.4 . . ?
C4 C5 C6 119.2(5) . . ?
C4 C5 H5 120.4 . . ?
C2 C3 H3 119.6 . . ?
C2 C3 C4 120.8(5) . . ?
C4 C3 H3 119.6 . . ?
N3 C11 C10 123.9(4) . . ?
C12 C11 N3 107.1(4) . . ?
C12 C11 C10 129.0(5) . . ?
N3 C14 H14 125.5 . . ?
C13 C14 N3 109.0(5) . . ?
C13 C14 H14 125.5 . . ?
C6 C7 H7 127.0 . . ?
C8 C7 C6 105.9(4) . . ?
C8 C7 H7 127.0 . . ?
C5 C4 C3 121.8(5) . . ?
C5 C4 H4 119.1 . . ?
C3 C4 H4 119.1 . . ?
N3 C15 H15A 108.8 . . ?
N3 C15 H15B 108.8 . . ?
N3 C15 C16 113.7(4) . . ?
H15A C15 H15B 107.7 . . ?
C16 C15 H15A 108.8 . . ?
C16 C15 H15B 108.8 . . ?
N2 C10 C11 117.2(4) . . ?
N2 C10 H10A 108.0 . . ?
N2 C10 H10B 108.0 . . ?
C11 C10 H10A 108.0 . . ?
C11 C10 H10B 108.0 . . ?
H10A C10 H10B 107.2 . . ?
N4 C16 C15 113.1(4) . . ?
N4 C16 H16A 109.0 . . ?
N4 C16 H16B 109.0 . . ?
C15 C16 H16A 109.0 . . ?
C15 C16 H16B 109.0 . . ?
H16A C16 H16B 107.8 . . ?
C11 C12 H12 125.7 . . ?
C11 C12 C13 108.6(5) . . ?
C13 C12 H12 125.7 . . ?
C14 C13 C12 106.7(5) . . ?
C14 C13 H13 126.7 . . ?
C12 C13 H13 126.7 . . ?
O3 C30 H30A 110.8 . . ?
O3 C30 H30B 110.8 . . ?
O3 C30 C29 104.7(5) . . ?
H30A C30 H30B 108.9 . . ?
C29 C30 H30A 110.8 . . ?
C29 C30 H30B 110.8 . . ?
O1 C22 H22A 110.6 . . ?
O1 C22 H22B 110.6 . . ?
O1 C22 H22C 111.0 . . ?
O1 C22 H22D 111.0 . . ?
O1 C22 C21 105.7(6) . . ?
O1 C22 C21A 103.6(9) . . ?
H22A C22 H22B 108.7 . . ?
H22C C22 H22D 109.0 . . ?
C21 C22 H22A 110.6 . . ?
C21 C22 H22B 110.6 . . ?
C21A C22 H22C 111.0 . . ?
C21A C22 H22D 111.0 . . ?
O2 C23 H23A 110.6 . . ?
O2 C23 H23B 110.6 . . ?
O2 C23 C24 105.5(4) . . ?
H23A C23 H23B 108.8 . . ?
C24 C23 H23A 110.6 . . ?
C24 C23 H23B 110.6 . . ?
O1 C19 H19A 110.9 . . ?
O1 C19 H19B 110.9 . . ?
O1 C19 H19C 109.5 . . ?
O1 C19 H19D 109.5 . . ?
O1 C19 C20 104.2(7) . . ?
O1 C19 C20A 110.9(10) . . ?
H19A C19 H19B 108.9 . . ?
H19C C19 H19D 108.1 . . ?
C20 C19 H19A 110.9 . . ?
C20 C19 H19B 110.9 . . ?
C20A C19 H19C 109.5 . . ?
C20A C19 H19D 109.5 . . ?
N4 C18 H18A 109.5 . . ?
N4 C18 H18B 109.5 . . ?
N4 C18 H18C 109.5 . . ?
H18A C18 H18B 109.5 . . ?
H18A C18 H18C 109.5 . . ?
H18B C18 H18C 109.5 . . ?
O2 C26 H26A 110.4 . . ?
O2 C26 H26B 110.4 . . ?
O2 C26 C25 106.7(5) . . ?
H26A C26 H26B 108.6 . . ?
C25 C26 H26A 110.4 . . ?
C25 C26 H26B 110.4 . . ?
O3 C27 H27A 110.7 . . ?
O3 C27 H27B 110.7 . . ?
O3 C27 C28 105.2(5) . . ?
H27A C27 H27B 108.8 . . ?
C28 C27 H27A 110.7 . . ?
C28 C27 H27B 110.7 . . ?
N4 C17 H17A 109.5 . . ?
N4 C17 H17B 109.5 . . ?
N4 C17 H17C 109.5 . . ?
H17A C17 H17B 109.5 . . ?
H17A C17 H17C 109.5 . . ?
H17B C17 H17C 109.5 . . ?
C23 C24 H24A 111.2 . . ?
C23 C24 H24B 111.2 . . ?
C23 C24 C25 102.7(5) . . ?
H24A C24 H24B 109.1 . . ?
C25 C24 H24A 111.2 . . ?
C25 C24 H24B 111.2 . . ?
C30 C29 H29A 110.7 . . ?
C30 C29 H29B 110.7 . . ?
C30 C29 C28 105.3(5) . . ?
H29A C29 H29B 108.8 . . ?
C28 C29 H29A 110.7 . . ?
C28 C29 H29B 110.7 . . ?
C27 C28 C29 104.2(5) . . ?
C27 C28 H28A 110.9 . . ?
C27 C28 H28B 110.9 . . ?
C29 C28 H28A 110.9 . . ?
C29 C28 H28B 110.9 . . ?
H28A C28 H28B 108.9 . . ?
C26 C25 C24 103.4(5) . . ?
C26 C25 H25A 111.1 . . ?
C26 C25 H25B 111.1 . . ?
C24 C25 H25A 111.1 . . ?
C24 C25 H25B 111.1 . . ?
H25A C25 H25B 109.0 . . ?
C22 C21 H21A 110.8 . . ?
C22 C21 H21B 110.8 . . ?
H21A C21 H21B 108.9 . . ?
C20 C21 C22 104.6(9) . . ?
C20 C21 H21A 110.8 . . ?
C20 C21 H21B 110.8 . . ?
C19 C20 H20A 109.9 . . ?
C19 C20 H20B 109.9 . . ?
C21 C20 C19 109.1(10) . . ?
C21 C20 H20A 109.9 . . ?
C21 C20 H20B 109.9 . . ?
H20A C20 H20B 108.3 . . ?
C22 C21A H21C 109.2 . . ?
C22 C21A H21D 109.2 . . ?
H21C C21A H21D 107.9 . . ?
C20A C21A C22 112.0(16) . . ?
C20A C21A H21C 109.2 . . ?
C20A C21A H21D 109.2 . . ?
C19 C20A H20C 110.8 . . ?
C19 C20A H20D 110.8 . . ?
C21A C20A C19 104.9(16) . . ?
C21A C20A H20C 110.8 . . ?
C21A C20A H20D 110.8 . . ?
H20C C20A H20D 108.8 . . ?

loop_
_geom_bond_atom_site_label_1
_geom_bond_atom_site_label_2
_geom_bond_distance
_geom_bond_site_symmetry_2
_geom_bond_publ_flag
Br1 Mg1 2.5867(15) . ?
Mg1 O1 2.164(3) . ?
Mg1 O2 2.107(4) . ?
Mg1 O3 2.192(3) . ?
Mg1 N2 2.202(4) . ?
Mg1 N1 2.116(4) . ?
O1 C22 1.447(6) . ?
O1 C19 1.435(6) . ?
O2 C23 1.439(6) . ?
O2 C26 1.445(6) . ?
O3 C30 1.444(6) . ?
O3 C27 1.441(6) . ?
N3 C11 1.379(6) . ?
N3 C14 1.371(6) . ?
N3 C15 1.459(6) . ?
N2 C9 1.281(6) . ?
N2 C10 1.473(6) . ?
N1 C1 1.368(5) . ?
N1 C8 1.377(6) . ?
N4 C16 1.446(7) . ?
N4 C18 1.460(7) . ?
N4 C17 1.453(7) . ?
C1 C6 1.426(6) . ?
C1 C2 1.416(6) . ?
C6 C5 1.403(7) . ?
C6 C7 1.411(7) . ?
C8 C9 1.446(6) . ?
C8 C7 1.377(6) . ?
C9 H9 0.9400 . ?
C2 H2 0.9400 . ?
C2 C3 1.368(7) . ?
C5 H5 0.9400 . ?
C5 C4 1.362(7) . ?
C3 H3 0.9400 . ?
C3 C4 1.405(7) . ?
C11 C10 1.490(7) . ?
C11 C12 1.365(7) . ?
C14 H14 0.9400 . ?
C14 C13 1.356(8) . ?
C7 H7 0.9400 . ?
C4 H4 0.9400 . ?
C15 H15A 0.9800 . ?
C15 H15B 0.9800 . ?
C15 C16 1.514(7) . ?
C10 H10A 0.9800 . ?
C10 H10B 0.9800 . ?
C16 H16A 0.9800 . ?
C16 H16B 0.9800 . ?
C12 H12 0.9400 . ?
C12 C13 1.408(8) . ?
C13 H13 0.9400 . ?
C30 H30A 0.9800 . ?
C30 H30B 0.9800 . ?
C30 C29 1.504(9) . ?
C22 H22A 0.9800 . ?
C22 H22B 0.9800 . ?
C22 H22C 0.9800 . ?
C22 H22D 0.9800 . ?
C22 C21 1.485(10) . ?
C22 C21A 1.497(15) . ?
C23 H23A 0.9800 . ?
C23 H23B 0.9800 . ?
C23 C24 1.491(8) . ?
C19 H19A 0.9800 . ?
C19 H19B 0.9800 . ?
C19 H19C 0.9800 . ?
C19 H19D 0.9800 . ?
C19 C20 1.506(15) . ?
C19 C20A 1.44(2) . ?
C18 H18A 0.9700 . ?
C18 H18B 0.9700 . ?
C18 H18C 0.9700 . ?
C26 H26A 0.9800 . ?
C26 H26B 0.9800 . ?
C26 C25 1.485(8) . ?
C27 H27A 0.9800 . ?
C27 H27B 0.9800 . ?
C27 C28 1.500(9) . ?
C17 H17A 0.9700 . ?
C17 H17B 0.9700 . ?
C17 H17C 0.9700 . ?
C24 H24A 0.9800 . ?
C24 H24B 0.9800 . ?
C24 C25 1.513(10) . ?
C29 H29A 0.9800 . ?
C29 H29B 0.9800 . ?
C29 C28 1.511(10) . ?
C28 H28A 0.9800 . ?
C28 H28B 0.9800 . ?
C25 H25A 0.9800 . ?
C25 H25B 0.9800 . ?
C21 H21A 0.9800 . ?
C21 H21B 0.9800 . ?
C21 C20 1.452(14) . ?
C20 H20A 0.9800 . ?
C20 H20B 0.9800 . ?
C21A H21C 0.9800 . ?
C21A H21D 0.9800 . ?
C21A C20A 1.404(17) . ?
C20A H20C 0.9800 . ?
C20A H20D 0.9800 . ?

loop_
_geom_torsion_atom_site_label_1
_geom_torsion_atom_site_label_2
_geom_torsion_atom_site_label_3
_geom_torsion_atom_site_label_4
_geom_torsion
_geom_torsion_site_symmetry_1
_geom_torsion_site_symmetry_2
_geom_torsion_site_symmetry_3
_geom_torsion_site_symmetry_4
_geom_torsion_publ_flag
Mg1 O1 C22 C21 -162.7(9) . . . . ?
Mg1 O1 C22 C21A 166.2(15) . . . . ?
Mg1 O1 C19 C20 169.9(10) . . . . ?
Mg1 O1 C19 C20A -165.4(14) . . . . ?
Mg1 O2 C23 C24 -177.8(4) . . . . ?
Mg1 O2 C26 C25 155.9(4) . . . . ?
Mg1 O3 C30 C29 -117.4(4) . . . . ?
Mg1 O3 C27 C28 115.4(5) . . . . ?
Mg1 N2 C9 C8 4.6(5) . . . . ?
Mg1 N2 C10 C11 -179.1(3) . . . . ?
Mg1 N1 C1 C6 -169.5(4) . . . . ?
Mg1 N1 C1 C2 9.7(9) . . . . ?
Mg1 N1 C8 C9 -6.3(5) . . . . ?
Mg1 N1 C8 C7 173.7(3) . . . . ?
O1 C22 C21 C20 -24.7(13) . . . . ?
O1 C22 C21A C20A 0(2) . . . . ?
O1 C19 C20 C21 5.6(14) . . . . ?
O1 C19 C20A C21A -3(2) . . . . ?
O2 C23 C24 C25 32.5(7) . . . . ?
O2 C26 C25 C24 24.4(7) . . . . ?
O3 C30 C29 C28 -22.6(7) . . . . ?
O3 C27 C28 C29 25.3(7) . . . . ?
N3 C11 C10 N2 78.0(6) . . . . ?
N3 C11 C12 C13 0.5(6) . . . . ?
N3 C14 C13 C12 -0.3(6) . . . . ?
N3 C15 C16 N4 -63.0(6) . . . . ?
N1 C1 C6 C5 179.1(4) . . . . ?
N1 C1 C6 C7 0.0(5) . . . . ?
N1 C1 C2 C3 -178.5(5) . . . . ?
N1 C8 C9 N2 1.1(7) . . . . ?
N1 C8 C7 C6 -0.5(6) . . . . ?
C1 N1 C8 C9 -179.5(4) . . . . ?
C1 N1 C8 C7 0.6(5) . . . . ?
C1 C6 C5 C4 -0.2(8) . . . . ?
C1 C6 C7 C8 0.3(5) . . . . ?
C1 C2 C3 C4 -0.7(8) . . . . ?
C6 C1 C2 C3 0.6(7) . . . . ?
C6 C5 C4 C3 0.1(8) . . . . ?
C8 N1 C1 C6 -0.3(5) . . . . ?
C8 N1 C1 C2 178.8(5) . . . . ?
C9 N2 C10 C11 3.6(7) . . . . ?
C9 C8 C7 C6 179.5(5) . . . . ?
C2 C1 C6 C5 -0.1(7) . . . . ?
C2 C1 C6 C7 -179.2(4) . . . . ?
C2 C3 C4 C5 0.4(8) . . . . ?
C5 C6 C7 C8 -178.6(6) . . . . ?
C11 N3 C14 C13 0.6(6) . . . . ?
C11 N3 C15 C16 -106.1(5) . . . . ?
C11 C12 C13 C14 -0.1(6) . . . . ?
C14 N3 C11 C10 179.0(4) . . . . ?
C14 N3 C11 C12 -0.7(5) . . . . ?
C14 N3 C15 C16 73.4(6) . . . . ?
C7 C6 C5 C4 178.5(6) . . . . ?
C7 C8 C9 N2 -178.9(5) . . . . ?
C15 N3 C11 C10 -1.5(7) . . . . ?
C15 N3 C11 C12 178.9(4) . . . . ?
C15 N3 C14 C13 -178.9(4) . . . . ?
C10 N2 C9 C8 -177.8(4) . . . . ?
C10 C11 C12 C13 -179.2(5) . . . . ?
C12 C11 C10 N2 -102.4(6) . . . . ?
C30 O3 C27 C28 -40.4(6) . . . . ?
C30 C29 C28 C27 -1.5(7) . . . . ?
C22 O1 C19 C20 -21.5(11) . . . . ?
C22 O1 C19 C20A 3.2(15) . . . . ?
C22 C21 C20 C19 11.8(15) . . . . ?
C22 C21A C20A C19 2(2) . . . . ?
C23 O2 C26 C25 -4.4(7) . . . . ?
C23 C24 C25 C26 -34.6(7) . . . . ?
C19 O1 C22 C21 29.5(11) . . . . ?
C19 O1 C22 C21A -1.6(16) . . . . ?
C18 N4 C16 C15 -77.0(6) . . . . ?
C26 O2 C23 C24 -18.0(6) . . . . ?
C27 O3 C30 C29 39.1(6) . . . . ?
C17 N4 C16 C15 159.3(5) . . . . ?
